data_4347308
loop_
_publ_author_name
'Kendall, Alexander J.'
'Zakharov, Lev N.'
'Tyler, David R.'

_publ_section_title
;
 Steric and Electronic Influences of Buchwald-Type Alkyl-JohnPhos Ligands.
;
_journal_issue 6
_journal_name_full 'Inorganic chemistry'
_journal_page_first 3079
_journal_page_last 3090
_journal_paper_doi 10.1021/acs.inorgchem.5b02996
_journal_volume 55
_journal_year 2016
_chemical_formula_sum 'C14 H15 P'
_chemical_formula_weight 214.23
_space_group_crystal_system triclinic
_space_group_IT_number 2
_space_group_name_Hall '-P 1'
_space_group_name_H-M_alt 'P -1'
_atom_sites_solution_hydrogens difmap
_audit_creation_method SHELXL-2013
_cell_angle_alpha 78.752(3)
_cell_angle_beta 80.116(3)
_cell_angle_gamma 79.644(3)
_cell_formula_units_Z 4
_cell_length_a 7.9111(5)
_cell_length_b 11.4369(8)
_cell_length_c 13.9141(9)
_cell_measurement_reflns_used 8260
_cell_measurement_temperature 200(2)
_cell_measurement_theta_max 56.00
_cell_measurement_theta_min 2.17
_cell_volume 1202.40(14)
_computing_cell_refinement 'Bruker SAINT'
_computing_data_collection 'Bruker APEX2'
_computing_data_reduction 'Bruker SAINT'
_computing_molecular_graphics 'Bruker SHELXTL'
_computing_publication_material 'Bruker SHELXTL'
_computing_structure_refinement 'SHELXL-2013 (Sheldrick 2013)'
_computing_structure_solution 'SHELXS-97 (Sheldrick 2008)'
_diffrn_ambient_temperature 200(2)
_diffrn_measured_fraction_theta_full 1.000
_diffrn_measured_fraction_theta_max 1.000
_diffrn_measurement_device_type 'Bruker APEX-II CCD'
_diffrn_measurement_method '\f and \w scans'
_diffrn_radiation_type MoK\a
_diffrn_radiation_wavelength 0.71073
_diffrn_reflns_av_R_equivalents 0.0556
_diffrn_reflns_av_unetI/netI 0.0452
_diffrn_reflns_Laue_measured_fraction_full 1.000
_diffrn_reflns_Laue_measured_fraction_max 1.000
_diffrn_reflns_limit_h_max 10
_diffrn_reflns_limit_h_min -10
_diffrn_reflns_limit_k_max 15
_diffrn_reflns_limit_k_min -15
_diffrn_reflns_limit_l_max 18
_diffrn_reflns_limit_l_min -18
_diffrn_reflns_number 26879
_diffrn_reflns_point_group_measured_fraction_full 1.000
_diffrn_reflns_point_group_measured_fraction_max 1.000
_diffrn_reflns_theta_full 25.242
_diffrn_reflns_theta_max 28.000
_diffrn_reflns_theta_min 1.507
_diffrn_source 'seated tube'
_exptl_absorpt_coefficient_mu 0.193
_exptl_absorpt_correction_T_max 1.000
_exptl_absorpt_correction_T_min 0.943
_exptl_absorpt_correction_type multi-scan
_exptl_absorpt_process_details SADABS
_exptl_crystal_colour colorless
_exptl_crystal_density_diffrn 1.183
_exptl_crystal_description block
_exptl_crystal_F_000 456
_exptl_crystal_size_max 0.250
_exptl_crystal_size_mid 0.210
_exptl_crystal_size_min 0.140
_refine_diff_density_max 0.277
_refine_diff_density_min -0.258
_refine_diff_density_rms 0.044
_refine_ls_extinction_coef 0.043(3)
_refine_ls_extinction_expression Fc^*^=kFc[1+0.001xFc^2^\l^3^/sin(2\q)]^-1/4^
_refine_ls_extinction_method SHELXL
_refine_ls_goodness_of_fit_ref 1.012
_refine_ls_hydrogen_treatment refall
_refine_ls_matrix_type full
_refine_ls_number_parameters 392
_refine_ls_number_reflns 5817
_refine_ls_number_restraints 0
_refine_ls_restrained_S_all 1.012
_refine_ls_R_factor_all 0.0563
_refine_ls_R_factor_gt 0.0390
_refine_ls_shift/su_max 0.001
_refine_ls_shift/su_mean 0.000
_refine_ls_structure_factor_coef Fsqd
_refine_ls_weighting_details 'w=1/[\s^2^(Fo^2^)+(0.0416P)^2^+0.3931P] where P=(Fo^2^+2Fc^2^)/3'
_refine_ls_weighting_scheme calc
_refine_ls_wR_factor_gt 0.0922
_refine_ls_wR_factor_ref 0.1045
_reflns_Friedel_coverage 0.000
_reflns_number_gt 4507
_reflns_number_total 5817
_reflns_threshold_expression 'I > 2\s(I)'
_cod_data_source_file ic5b02996_si_002.cif
_cod_data_source_block mo_dtr27_0m
_cod_database_code 4347308
_shelx_space_group_comment
;
The symmetry employed for this shelxl refinement is uniquely defined
by the following loop, which should always be used as a source of
symmetry information in preference to the above space-group names.
They are only intended as comments.
;
_shelx_estimated_absorpt_t_min 0.953
_shelx_estimated_absorpt_t_max 0.973
_shelxl_version_number 2013-4

loop_
_space_group_symop_operation_xyz
'x, y, z'
'-x, -y, -z'

loop_
_atom_site_label
_atom_site_type_symbol
_atom_site_fract_x
_atom_site_fract_y
_atom_site_fract_z
_atom_site_U_iso_or_equiv
_atom_site_adp_type
_atom_site_occupancy
_atom_site_site_symmetry_order
_atom_site_calc_flag
P1 P 0.64162(5) -0.09389(4) 0.78515(3) 0.03241(13) Uani 1 1 d
C1 C 0.5317(3) 0.0243(2) 0.85562(18) 0.0516(5) Uani 1 1 d
C2 C 0.6710(3) -0.21775(19) 0.88922(15) 0.0455(5) Uani 1 1 d
C3 C 0.85933(18) -0.04944(13) 0.75102(11) 0.0267(3) Uani 1 1 d
C4 C 1.0037(2) -0.11810(15) 0.79068(12) 0.0327(3) Uani 1 1 d
C5 C 1.1683(2) -0.08566(15) 0.76068(12) 0.0351(4) Uani 1 1 d
C6 C 1.1912(2) 0.01656(16) 0.69229(12) 0.0364(4) Uani 1 1 d
C7 C 1.0498(2) 0.08612(15) 0.65239(12) 0.0340(4) Uani 1 1 d
C8 C 0.88364(18) 0.05399(13) 0.67938(10) 0.0265(3) Uani 1 1 d
C9 C 0.73790(18) 0.12988(13) 0.62998(10) 0.0274(3) Uani 1 1 d
C10 C 0.6777(2) 0.09247(15) 0.55414(11) 0.0331(3) Uani 1 1 d
C11 C 0.5463(2) 0.16469(17) 0.50627(13) 0.0393(4) Uani 1 1 d
C12 C 0.4727(2) 0.27412(17) 0.53358(13) 0.0427(4) Uani 1 1 d
C13 C 0.5307(2) 0.31291(17) 0.60875(14) 0.0447(4) Uani 1 1 d
C14 C 0.6630(2) 0.24087(15) 0.65607(13) 0.0370(4) Uani 1 1 d
P1' P 1.03968(5) 0.41910(4) 0.29319(3) 0.03349(13) Uani 1 1 d
C1' C 1.0264(4) 0.5467(2) 0.35675(18) 0.0568(6) Uani 1 1 d
C2' C 1.0069(3) 0.30147(18) 0.40192(14) 0.0420(4) Uani 1 1 d
C3' C 0.82710(17) 0.45229(13) 0.24993(10) 0.0249(3) Uani 1 1 d
C4' C 0.6987(2) 0.37874(14) 0.28775(12) 0.0310(3) Uani 1 1 d
C5' C 0.5384(2) 0.40347(15) 0.25504(12) 0.0359(4) Uani 1 1 d
C6' C 0.5006(2) 0.50361(16) 0.18484(13) 0.0385(4) Uani 1 1 d
C7' C 0.6259(2) 0.57771(15) 0.14571(12) 0.0338(4) Uani 1 1 d
C8' C 0.78979(18) 0.55234(13) 0.17579(10) 0.0258(3) Uani 1 1 d
C9' C 0.91984(18) 0.63441(13) 0.12779(10) 0.0258(3) Uani 1 1 d
C10' C 1.07008(19) 0.59342(15) 0.06758(11) 0.0294(3) Uani 1 1 d
C11' C 1.1857(2) 0.67157(16) 0.01989(12) 0.0372(4) Uani 1 1 d
C12' C 1.1548(2) 0.79009(16) 0.03342(13) 0.0421(4) Uani 1 1 d
C13' C 1.0078(3) 0.83140(16) 0.09420(14) 0.0438(4) Uani 1 1 d
C14' C 0.8904(2) 0.75406(15) 0.14032(12) 0.0369(4) Uani 1 1 d
H1A H 0.514(3) 0.105(2) 0.8108(18) 0.076(7) Uiso 1 1 d
H1B H 0.417(3) 0.0044(19) 0.8889(16) 0.064(6) Uiso 1 1 d
H1C H 0.596(3) 0.0303(19) 0.9045(16) 0.056(6) Uiso 1 1 d
H1D H 0.924(3) 0.553(2) 0.4020(18) 0.071(8) Uiso 1 1 d
H1E H 1.029(3) 0.619(2) 0.3089(18) 0.076(7) Uiso 1 1 d
H1F H 1.126(3) 0.531(2) 0.3909(17) 0.071(7) Uiso 1 1 d
H2A H 0.740(3) -0.289(2) 0.8651(16) 0.061(6) Uiso 1 1 d
H2B H 0.558(3) -0.2348(18) 0.9176(15) 0.057(6) Uiso 1 1 d
H2C H 0.724(3) -0.1958(19) 0.9395(16) 0.058(6) Uiso 1 1 d
H2D H 1.108(3) 0.2916(19) 0.4368(16) 0.064(6) Uiso 1 1 d
H2E H 1.002(3) 0.2267(19) 0.3834(15) 0.056(6) Uiso 1 1 d
H2F H 0.907(3) 0.3274(17) 0.4482(15) 0.050(5) Uiso 1 1 d
H4 H 0.990(2) -0.1909(17) 0.8384(13) 0.042(5) Uiso 1 1 d
H4' H 0.724(2) 0.3093(15) 0.3377(12) 0.032(4) Uiso 1 1 d
H5 H 1.266(2) -0.1371(16) 0.7902(13) 0.042(5) Uiso 1 1 d
H5' H 0.453(3) 0.3509(17) 0.2851(14) 0.049(5) Uiso 1 1 d
H6 H 1.303(2) 0.0368(16) 0.6738(13) 0.041(5) Uiso 1 1 d
H6' H 0.390(2) 0.5232(16) 0.1651(13) 0.042(5) Uiso 1 1 d
H7 H 1.065(2) 0.1581(18) 0.6040(14) 0.049(5) Uiso 1 1 d
H7' H 0.596(2) 0.6507(18) 0.0963(14) 0.049(5) Uiso 1 1 d
H10 H 0.730(2) 0.0165(17) 0.5347(13) 0.040(5) Uiso 1 1 d
H10' H 1.095(2) 0.5123(15) 0.0591(12) 0.029(4) Uiso 1 1 d
H11 H 0.510(3) 0.1396(18) 0.4521(15) 0.053(6) Uiso 1 1 d
H11' H 1.287(3) 0.6424(17) -0.0233(14) 0.049(5) Uiso 1 1 d
H12 H 0.384(3) 0.3248(19) 0.4988(15) 0.058(6) Uiso 1 1 d
H12' H 1.235(2) 0.8437(16) 0.0015(13) 0.046(5) Uiso 1 1 d
H13 H 0.480(3) 0.3908(18) 0.6271(14) 0.054(6) Uiso 1 1 d
H13' H 0.988(2) 0.9098(18) 0.1057(14) 0.048(5) Uiso 1 1 d
H14 H 0.704(2) 0.2662(16) 0.7067(14) 0.042(5) Uiso 1 1 d
H14' H 0.788(3) 0.7841(17) 0.1834(15) 0.052(5) Uiso 1 1 d

loop_
_atom_site_aniso_label
_atom_site_aniso_U_11
_atom_site_aniso_U_22
_atom_site_aniso_U_33
_atom_site_aniso_U_23
_atom_site_aniso_U_13
_atom_site_aniso_U_12
P1 0.0253(2) 0.0367(2) 0.0352(2) 0.00204(17) -0.00656(16) -0.01138(16)
C1 0.0349(10) 0.0512(12) 0.0611(13) -0.0073(10) 0.0116(9) -0.0069(9)
C2 0.0409(10) 0.0457(11) 0.0456(10) 0.0083(9) -0.0040(8) -0.0145(9)
C3 0.0239(7) 0.0296(8) 0.0283(7) -0.0068(6) -0.0046(6) -0.0058(6)
C4 0.0280(8) 0.0314(8) 0.0394(9) -0.0035(7) -0.0096(6) -0.0043(6)
C5 0.0245(7) 0.0408(9) 0.0418(9) -0.0112(7) -0.0103(7) 0.0000(7)
C6 0.0233(7) 0.0491(10) 0.0383(9) -0.0109(7) 0.0000(6) -0.0095(7)
C7 0.0298(8) 0.0408(9) 0.0306(8) -0.0019(7) -0.0007(6) -0.0115(7)
C8 0.0256(7) 0.0296(8) 0.0250(7) -0.0064(6) -0.0027(6) -0.0045(6)
C9 0.0258(7) 0.0305(8) 0.0252(7) -0.0013(6) -0.0014(5) -0.0077(6)
C10 0.0354(8) 0.0337(9) 0.0312(8) -0.0034(7) -0.0051(6) -0.0094(7)
C11 0.0384(9) 0.0478(10) 0.0336(8) -0.0003(7) -0.0112(7) -0.0124(8)
C12 0.0325(9) 0.0489(11) 0.0417(9) 0.0058(8) -0.0105(7) -0.0028(8)
C13 0.0432(10) 0.0385(10) 0.0481(10) -0.0049(8) -0.0076(8) 0.0039(8)
C14 0.0392(9) 0.0365(9) 0.0365(9) -0.0083(7) -0.0084(7) -0.0036(7)
P1' 0.0228(2) 0.0443(3) 0.0315(2) 0.00260(17) -0.00794(15) -0.00623(17)
C1' 0.0722(15) 0.0531(13) 0.0559(13) 0.0013(10) -0.0338(12) -0.0255(11)
C2' 0.0442(10) 0.0435(11) 0.0379(9) 0.0034(8) -0.0163(8) -0.0066(8)
C3' 0.0211(6) 0.0265(7) 0.0272(7) -0.0057(6) -0.0028(5) -0.0033(5)
C4' 0.0288(7) 0.0293(8) 0.0337(8) -0.0006(6) -0.0040(6) -0.0068(6)
C5' 0.0275(8) 0.0398(9) 0.0420(9) -0.0043(7) -0.0036(7) -0.0136(7)
C6' 0.0231(7) 0.0512(10) 0.0425(9) -0.0029(8) -0.0114(7) -0.0080(7)
C7' 0.0276(8) 0.0373(9) 0.0347(8) 0.0014(7) -0.0087(6) -0.0039(6)
C8' 0.0231(7) 0.0279(7) 0.0264(7) -0.0051(6) -0.0028(5) -0.0041(6)
C9' 0.0263(7) 0.0289(7) 0.0229(7) -0.0014(6) -0.0066(5) -0.0059(6)
C10' 0.0295(8) 0.0314(8) 0.0281(7) -0.0051(6) -0.0065(6) -0.0049(6)
C11' 0.0309(8) 0.0490(10) 0.0315(8) -0.0044(7) 0.0000(7) -0.0120(7)
C12' 0.0466(10) 0.0453(10) 0.0369(9) -0.0011(7) -0.0010(7) -0.0250(8)
C13' 0.0570(11) 0.0298(9) 0.0458(10) -0.0063(7) -0.0023(8) -0.0145(8)
C14' 0.0387(9) 0.0327(9) 0.0381(9) -0.0074(7) 0.0003(7) -0.0059(7)

loop_
_atom_type_symbol
_atom_type_description
_atom_type_scat_dispersion_real
_atom_type_scat_dispersion_imag
_atom_type_scat_source
C C 0.0033 0.0016 'International Tables Vol C Tables 4.2.6.8 and 6.1.1.4'
H H 0.0000 0.0000 'International Tables Vol C Tables 4.2.6.8 and 6.1.1.4'
P P 0.1023 0.0942 'International Tables Vol C Tables 4.2.6.8 and 6.1.1.4'

loop_
_geom_angle_atom_site_label_1
_geom_angle_atom_site_label_2
_geom_angle_atom_site_label_3
_geom_angle
C1 P1 C2 98.34(11)
C1 P1 C3 100.33(8)
C2 P1 C3 102.70(8)
P1 C1 H1A 111.0(13)
P1 C1 H1B 109.6(12)
H1A C1 H1B 108.6(18)
P1 C1 H1C 110.8(13)
H1A C1 H1C 109.0(19)
H1B C1 H1C 107.7(18)
P1 C2 H2A 109.8(12)
P1 C2 H2B 106.2(13)
H2A C2 H2B 109.3(17)
P1 C2 H2C 112.2(12)
H2A C2 H2C 110.8(18)
H2B C2 H2C 108.3(17)
C4 C3 C8 118.55(13)
C4 C3 P1 122.06(11)
C8 C3 P1 119.33(11)
C5 C4 C3 121.11(15)
C5 C4 H4 119.3(11)
C3 C4 H4 119.6(11)
C6 C5 C4 120.24(15)
C6 C5 H5 121.6(10)
C4 C5 H5 118.2(10)
C5 C6 C7 119.58(14)
C5 C6 H6 118.5(11)
C7 C6 H6 121.9(11)
C6 C7 C8 121.37(15)
C6 C7 H7 119.8(12)
C8 C7 H7 118.8(12)
C7 C8 C3 119.12(14)
C7 C8 C9 118.69(13)
C3 C8 C9 122.19(12)
C14 C9 C10 118.39(15)
C14 C9 C8 120.99(14)
C10 C9 C8 120.59(14)
C11 C10 C9 120.54(16)
C11 C10 H10 120.3(11)
C9 C10 H10 119.2(11)
C12 C11 C10 120.30(17)
C12 C11 H11 119.9(12)
C10 C11 H11 119.8(12)
C11 C12 C13 120.04(17)
C11 C12 H12 119.9(12)
C13 C12 H12 120.0(12)
C14 C13 C12 119.55(18)
C14 C13 H13 120.4(12)
C12 C13 H13 120.0(12)
C13 C14 C9 121.18(17)
C13 C14 H14 120.5(11)
C9 C14 H14 118.3(11)
C1' P1' C3' 100.31(10)
C1' P1' C2' 98.74(10)
C3' P1' C2' 102.65(8)
P1' C1' H1D 110.0(15)
P1' C1' H1E 109.2(14)
H1D C1' H1E 110(2)
P1' C1' H1F 106.5(14)
H1D C1' H1F 110(2)
H1E C1' H1F 110.3(19)
P1' C2' H2D 106.7(13)
P1' C2' H2E 111.4(13)
H2D C2' H2E 108.4(18)
P1' C2' H2F 111.2(11)
H2D C2' H2F 105.7(17)
H2E C2' H2F 113.1(17)
C4' C3' C8' 118.08(13)
C4' C3' P1' 121.61(11)
C8' C3' P1' 120.30(10)
C5' C4' C3' 121.69(14)
C5' C4' H4' 119.7(10)
C3' C4' H4' 118.6(10)
C6' C5' C4' 119.96(14)
C6' C5' H5' 121.6(11)
C4' C5' H5' 118.3(11)
C5' C6' C7' 119.54(15)
C5' C6' H6' 120.2(11)
C7' C6' H6' 120.2(11)
C6' C7' C8' 121.28(15)
C6' C7' H7' 118.7(11)
C8' C7' H7' 120.0(11)
C7' C8' C3' 119.38(13)
C7' C8' C9' 118.14(13)
C3' C8' C9' 122.48(12)
C14' C9' C10' 118.52(13)
C14' C9' C8' 120.41(13)
C10' C9' C8' 121.05(13)
C11' C10' C9' 120.59(15)
C11' C10' H10' 119.0(10)
C9' C10' H10' 120.4(10)
C12' C11' C10' 120.14(16)
C12' C11' H11' 120.4(11)
C10' C11' H11' 119.5(11)
C11' C12' C13' 119.85(15)
C11' C12' H12' 120.2(11)
C13' C12' H12' 119.9(11)
C12' C13' C14' 120.07(17)
C12' C13' H13' 120.7(12)
C14' C13' H13' 119.2(12)
C9' C14' C13' 120.81(16)
C9' C14' H14' 119.9(11)
C13' C14' H14' 119.3(11)

loop_
_geom_bond_atom_site_label_1
_geom_bond_atom_site_label_2
_geom_bond_distance
P1 C1 1.830(2)
P1 C2 1.8315(18)
P1 C3 1.8412(14)
C1 H1A 1.01(2)
C1 H1B 0.99(2)
C1 H1C 0.94(2)
C2 H2A 0.98(2)
C2 H2B 0.95(2)
C2 H2C 0.97(2)
C3 C4 1.397(2)
C3 C8 1.409(2)
C4 C5 1.391(2)
C4 H4 0.968(18)
C5 C6 1.374(2)
C5 H5 0.981(19)
C6 C7 1.383(2)
C6 H6 0.938(18)
C7 C8 1.398(2)
C7 H7 0.97(2)
C8 C9 1.495(2)
C9 C14 1.389(2)
C9 C10 1.395(2)
C10 C11 1.386(2)
C10 H10 0.960(18)
C11 C12 1.378(3)
C11 H11 0.96(2)
C12 C13 1.386(3)
C12 H12 0.96(2)
C13 C14 1.387(2)
C13 H13 0.97(2)
C14 H14 0.937(19)
P1' C1' 1.827(2)
P1' C3' 1.8340(14)
P1' C2' 1.8337(18)
C1' H1D 0.94(2)
C1' H1E 0.96(2)
C1' H1F 0.96(3)
C2' H2D 0.98(2)
C2' H2E 0.95(2)
C2' H2F 0.97(2)
C3' C4' 1.4029(19)
C3' C8' 1.408(2)
C4' C5' 1.383(2)
C4' H4' 0.963(17)
C5' C6' 1.377(2)
C5' H5' 0.971(19)
C6' C7' 1.390(2)
C6' H6' 0.937(19)
C7' C8' 1.395(2)
C7' H7' 0.99(2)
C8' C9' 1.5008(18)
C9' C14' 1.386(2)
C9' C10' 1.395(2)
C10' C11' 1.389(2)
C10' H10' 0.940(16)
C11' C12' 1.377(3)
C11' H11' 0.965(19)
C12' C13' 1.383(3)
C12' H12' 0.957(19)
C13' C14' 1.388(2)
C13' H13' 0.922(19)
C14' H14' 0.97(2)

loop_
_geom_torsion_atom_site_label_1
_geom_torsion_atom_site_label_2
_geom_torsion_atom_site_label_3
_geom_torsion_atom_site_label_4
_geom_torsion
C1 P1 C3 C4 111.04(15)
C2 P1 C3 C4 9.97(16)
C1 P1 C3 C8 -71.88(14)
C2 P1 C3 C8 -172.96(13)
C8 C3 C4 C5 0.1(2)
P1 C3 C4 C5 177.20(12)
C3 C4 C5 C6 1.2(2)
C4 C5 C6 C7 -0.9(3)
C5 C6 C7 C8 -0.7(3)
C6 C7 C8 C3 2.0(2)
C6 C7 C8 C9 -177.15(14)
C4 C3 C8 C7 -1.7(2)
P1 C3 C8 C7 -178.83(11)
C4 C3 C8 C9 177.44(14)
P1 C3 C8 C9 0.26(19)
C7 C8 C9 C14 -76.33(18)
C3 C8 C9 C14 104.57(17)
C7 C8 C9 C10 101.54(17)
C3 C8 C9 C10 -77.56(18)
C14 C9 C10 C11 0.0(2)
C8 C9 C10 C11 -177.95(14)
C9 C10 C11 C12 -0.4(2)
C10 C11 C12 C13 0.5(3)
C11 C12 C13 C14 0.0(3)
C12 C13 C14 C9 -0.5(3)
C10 C9 C14 C13 0.5(2)
C8 C9 C14 C13 178.40(15)
C1' P1' C3' C4' -112.58(14)
C2' P1' C3' C4' -11.10(15)
C1' P1' C3' C8' 68.54(14)
C2' P1' C3' C8' 170.02(13)
C8' C3' C4' C5' -0.9(2)
P1' C3' C4' C5' -179.84(13)
C3' C4' C5' C6' -1.1(3)
C4' C5' C6' C7' 1.5(3)
C5' C6' C7' C8' 0.3(3)
C6' C7' C8' C3' -2.4(2)
C6' C7' C8' C9' 178.10(15)
C4' C3' C8' C7' 2.7(2)
P1' C3' C8' C7' -178.42(12)
C4' C3' C8' C9' -177.86(13)
P1' C3' C8' C9' 1.05(19)
C7' C8' C9' C14' 64.50(19)
C3' C8' C9' C14' -114.97(17)
C7' C8' C9' C10' -113.69(17)
C3' C8' C9' C10' 66.84(19)
C14' C9' C10' C11' -1.2(2)
C8' C9' C10' C11' 177.06(14)
C9' C10' C11' C12' 1.4(2)
C10' C11' C12' C13' -0.3(3)
C11' C12' C13' C14' -0.9(3)
C10' C9' C14' C13' -0.1(2)
C8' C9' C14' C13' -178.37(15)
C12' C13' C14' C9' 1.2(3)
